data_4089012
loop_
_publ_author_name
'Murosaki, Takahiro'
'Kaneda, Shohei'
'Maruhashi, Ryota'
'Sadamori, Kazuya'
'Shoji, Yoshiaki'
'Tamao, Kohei'
'Hashizume, Daisuke'
'Hayakawa, Naoki'
'Matsuo, Tsukasa'

_publ_section_title
;
 Synthesis and Structural Characteristics of Discrete Organoboron and
 Organoaluminum Hydrides Incorporating Bulky Eind Groups
;
_journal_issue 19
_journal_name_full Organometallics
_journal_page_first 3397
_journal_paper_doi 10.1021/acs.organomet.6b00633
_journal_volume 35
_journal_year 2016
_chemical_formula_moiety 'C28 H45 B F2'
_chemical_formula_sum 'C28 H45 B F2'
_chemical_formula_weight 430.47
_space_group_crystal_system monoclinic
_space_group_IT_number 15
_space_group_name_Hall '-C 2yc'
_space_group_name_H-M_alt 'C 1 2/c 1'
_atom_sites_solution_hydrogens geom
_atom_sites_solution_primary direct
_atom_sites_solution_secondary difmap
_cell_angle_alpha 90.0000
_cell_angle_beta 111.566(3)
_cell_angle_gamma 90.0000
_cell_formula_units_Z 4
_cell_length_a 20.1669(6)
_cell_length_b 8.6860(2)
_cell_length_c 15.4565(5)
_cell_measurement_reflns_used 13177
_cell_measurement_temperature 100
_cell_measurement_theta_max 31.80
_cell_measurement_theta_min 2.73
_cell_volume 2517.97(14)
_computing_cell_refinement 'CrysAlisPro 1.171.39.3b (Rigaku OD, 2015)'
_computing_data_collection 'CrysAlisPro 1.171.39.3b (Rigaku OD, 2015)'
_computing_data_reduction 'CrysAlisPro 1.171.39.3b (Rigaku OD, 2015)'
_computing_molecular_graphics 'CrystalStructure 4.2.1'
_computing_publication_material 'CrystalStructure 4.2.1 (Rigaku, 2016)'
_computing_structure_refinement 'SHELXL97 (Sheldrick, 2008)'
_computing_structure_solution 'SIR2011 (Burla, et al., 2012)'
_diffrn_ambient_temperature 100
_diffrn_detector_area_resol_mean 5.811
_diffrn_measured_fraction_theta_full 1.000
_diffrn_measured_fraction_theta_max 0.999
_diffrn_measurement_device_type 'Rigaku XtaLAB P200'
_diffrn_measurement_method \w
_diffrn_radiation_type 'Mo K\a'
_diffrn_radiation_wavelength 0.71075
_diffrn_reflns_av_R_equivalents 0.0347
_diffrn_reflns_Laue_measured_fraction_full 1.000
_diffrn_reflns_Laue_measured_fraction_max 0.999
_diffrn_reflns_limit_h_max 26
_diffrn_reflns_limit_h_min -26
_diffrn_reflns_limit_k_max 11
_diffrn_reflns_limit_k_min -11
_diffrn_reflns_limit_l_max 18
_diffrn_reflns_limit_l_min -20
_diffrn_reflns_number 25806
_diffrn_reflns_point_group_measured_fraction_full 1.000
_diffrn_reflns_point_group_measured_fraction_max 0.999
_diffrn_reflns_theta_full 25.242
_diffrn_reflns_theta_max 27.497
_diffrn_reflns_theta_min 2.584
_diffrn_standards_number 0
_exptl_absorpt_coefficient_mu 0.073
_exptl_absorpt_correction_T_max 0.996
_exptl_absorpt_correction_T_min 0.717
_exptl_absorpt_correction_type multi-scan
_exptl_absorpt_process_details
;
CrysAlisPro 1.171.39.3b (Rigaku Oxford Diffraction, 2015)
Empirical absorption correction using spherical harmonics,
 implemented in SCALE3 ABSPACK scaling algorithm.
;
_exptl_crystal_colour nONE
_exptl_crystal_density_diffrn 1.135
_exptl_crystal_density_method 'not measured'
_exptl_crystal_description nONE
_exptl_crystal_F_000 944.00
_exptl_crystal_size_max 0.200
_exptl_crystal_size_mid 0.100
_exptl_crystal_size_min 0.050
_refine_diff_density_max 0.46
_refine_diff_density_min -0.35
_refine_ls_extinction_method none
_refine_ls_goodness_of_fit_ref 1.028
_refine_ls_hydrogen_treatment constr
_refine_ls_number_parameters 146
_refine_ls_number_reflns 2892
_refine_ls_number_restraints 0
_refine_ls_R_factor_all 0.0628
_refine_ls_R_factor_gt 0.0580
_refine_ls_shift/su_max 0.000
_refine_ls_structure_factor_coef Fsqd
_refine_ls_weighting_details 'w = 1/[\s^2^(Fo^2^)+(0.0823P)^2^+2.5359P] where P=(Fo^2^+2Fc^2^)/3'
_refine_ls_weighting_scheme calc
_refine_ls_wR_factor_gt 0.1509
_refine_ls_wR_factor_ref 0.1551
_reflns_Friedel_coverage 0.000
_reflns_number_gt 2586
_reflns_number_total 2892
_reflns_threshold_expression F^2^>2.0\s(F^2^)
_cod_data_source_file om6b00633_si_002.cif
_cod_data_source_block 1_EindBF2
_cod_database_code 4089012
_shelxl_version_number 2013-4

loop_
_space_group_symop_operation_xyz
'x, y, z'
'-x, y, -z+1/2'
'x+1/2, y+1/2, z'
'-x+1/2, y+1/2, -z+1/2'
'-x, -y, -z'
'x, -y, z-1/2'
'-x+1/2, -y+1/2, -z'
'x+1/2, -y+1/2, z-1/2'

loop_
_atom_site_label
_atom_site_type_symbol
_atom_site_fract_x
_atom_site_fract_y
_atom_site_fract_z
_atom_site_U_iso_or_equiv
_atom_site_adp_type
_atom_site_occupancy
_atom_site_site_symmetry_order
_atom_site_calc_flag
_atom_site_refinement_flags_posn
_atom_site_refinement_flags_adp
_atom_site_refinement_flags_occupancy
F1 F 0.52283(5) 0.78670(11) 0.19488(6) 0.0408(3) Uani 1 1 d . . .
C1 C 0.5000 0.5237(2) 0.2500 0.0192(3) Uani 1 2 d S T P
C2 C 0.44838(5) 0.43902(15) 0.17879(8) 0.0190(3) Uani 1 1 d . . .
C3 C 0.38773(6) 0.50004(15) 0.09287(8) 0.0212(3) Uani 1 1 d . . .
C4 C 0.34285(6) 0.35238(15) 0.05484(8) 0.0214(3) Uani 1 1 d . . .
H4A H 0.3009 0.3508 0.0736 0.026 Uiso 1 1 calc R U .
H4B H 0.3257 0.3509 -0.0140 0.026 Uiso 1 1 calc R U .
C5 C 0.39048(6) 0.21041(16) 0.09511(9) 0.0248(3) Uani 1 1 d . . .
C6 C 0.44877(6) 0.27901(16) 0.17952(9) 0.0236(3) Uani 1 1 d . . .
C7 C 0.5000 0.1974(2) 0.2500 0.0306(4) Uani 1 2 d S T P
H7 H 0.5000 0.0880 0.2500 0.037 Uiso 1 2 calc R U P
C8 C 0.34366(8) 0.62715(18) 0.11539(10) 0.0354(4) Uani 1 1 d . . .
H8A H 0.3722 0.7230 0.1291 0.042 Uiso 1 1 calc R U .
H8B H 0.3008 0.6463 0.0591 0.042 Uiso 1 1 calc R U .
C9 C 0.31962(8) 0.5955(3) 0.19603(12) 0.0514(5) Uani 1 1 d . . .
H9A H 0.3615 0.5841 0.2535 0.062 Uiso 1 1 calc R U .
H9B H 0.2915 0.5005 0.1840 0.062 Uiso 1 1 calc R U .
H9C H 0.2904 0.6815 0.2027 0.062 Uiso 1 1 calc R U .
C10 C 0.41941(9) 0.5616(2) 0.02240(9) 0.0402(4) Uani 1 1 d . . .
H10A H 0.4548 0.6423 0.0535 0.048 Uiso 1 1 calc R U .
H10B H 0.4453 0.4764 0.0061 0.048 Uiso 1 1 calc R U .
C11 C 0.36602(14) 0.6286(3) -0.06767(11) 0.0756(9) Uani 1 1 d . . .
H11A H 0.3904 0.6519 -0.1105 0.091 Uiso 1 1 calc R U .
H11B H 0.3454 0.7233 -0.0538 0.091 Uiso 1 1 calc R U .
H11C H 0.3280 0.5537 -0.0965 0.091 Uiso 1 1 calc R U .
C12 C 0.35049(8) 0.07882(18) 0.12224(11) 0.0388(4) Uani 1 1 d . . .
H12A H 0.3105 0.0456 0.0657 0.047 Uiso 1 1 calc R U .
H12B H 0.3834 -0.0097 0.1438 0.047 Uiso 1 1 calc R U .
C13 C 0.32080(10) 0.1164(3) 0.19697(11) 0.0542(6) Uani 1 1 d . . .
H13A H 0.3594 0.1530 0.2529 0.065 Uiso 1 1 calc R U .
H13B H 0.2995 0.0236 0.2120 0.065 Uiso 1 1 calc R U .
H13C H 0.2843 0.1967 0.1742 0.065 Uiso 1 1 calc R U .
C14 C 0.42581(8) 0.1457(2) 0.02902(12) 0.0402(4) Uani 1 1 d . . .
H14A H 0.4565 0.2271 0.0188 0.048 Uiso 1 1 calc R U .
H14B H 0.4572 0.0592 0.0609 0.048 Uiso 1 1 calc R U .
C15 C 0.37522(9) 0.0889(3) -0.06602(12) 0.0504(5) Uani 1 1 d . . .
H15A H 0.3457 0.0050 -0.0574 0.060 Uiso 1 1 calc R U .
H15B H 0.4031 0.0515 -0.1020 0.060 Uiso 1 1 calc R U .
H15C H 0.3445 0.1738 -0.0995 0.060 Uiso 1 1 calc R U .
B1 B 0.5000 0.7051(3) 0.2500 0.0254(4) Uani 1 2 d S T P

loop_
_atom_site_aniso_label
_atom_site_aniso_U_11
_atom_site_aniso_U_22
_atom_site_aniso_U_33
_atom_site_aniso_U_23
_atom_site_aniso_U_13
_atom_site_aniso_U_12
F1 0.0418(5) 0.0380(5) 0.0384(5) 0.0060(4) 0.0096(4) -0.0070(4)
C1 0.0110(7) 0.0298(9) 0.0159(7) 0.000 0.0038(6) 0.000
C2 0.0083(5) 0.0315(6) 0.0155(5) 0.0028(4) 0.0024(4) -0.0003(4)
C3 0.0135(5) 0.0319(7) 0.0137(5) 0.0042(5) -0.0004(4) -0.0034(5)
C4 0.0111(5) 0.0326(7) 0.0161(6) 0.0051(5) -0.0002(4) -0.0032(4)
C5 0.0111(5) 0.0315(7) 0.0228(6) 0.0006(5) -0.0044(4) -0.0037(5)
C6 0.0100(5) 0.0314(7) 0.0226(6) -0.0001(5) -0.0018(5) -0.0019(4)
C7 0.0152(8) 0.0294(9) 0.0334(10) 0.000 -0.0073(7) 0.000
C8 0.0205(6) 0.0388(8) 0.0315(8) -0.0020(6) -0.0085(6) 0.0072(5)
C9 0.0183(7) 0.0865(14) 0.0463(10) -0.0273(10) 0.0081(6) 0.0038(8)
C10 0.0422(8) 0.0574(10) 0.0172(6) 0.0024(6) 0.0066(6) -0.0297(8)
C11 0.0945(17) 0.0888(16) 0.0188(8) 0.0196(9) -0.0082(9) -0.0579(14)
C12 0.0236(7) 0.0350(8) 0.0363(8) 0.0137(6) -0.0142(6) -0.0113(6)
C13 0.0433(9) 0.0773(13) 0.0279(8) 0.0245(8) -0.0035(7) -0.0313(9)
C14 0.0168(6) 0.0512(10) 0.0431(9) -0.0217(7) -0.0001(6) -0.0022(6)
C15 0.0292(8) 0.0679(12) 0.0449(10) -0.0295(9) 0.0028(7) -0.0075(8)
B1 0.0142(8) 0.0331(11) 0.0199(9) 0.000 -0.0042(7) 0.000

loop_
_atom_type_symbol
_atom_type_description
_atom_type_scat_dispersion_real
_atom_type_scat_dispersion_imag
_atom_type_scat_source
C C 0.0033 0.0016
;
International Tables for Crystallography
(Vol. C, Tables 4.2.6.8 and 6.1.1.4)
;
H H 0.0000 0.0000
;
International Tables for Crystallography
(Vol. C, Table 6.1.1.4)
;
B B 0.0013 0.0007
;
International Tables for Crystallography
(Vol. C, Tables 4.2.6.8 and 6.1.1.4)
;
F F 0.0171 0.0103
;
International Tables for Crystallography
(Vol. C, Tables 4.2.6.8 and 6.1.1.4)
;

loop_
_geom_angle_atom_site_label_1
_geom_angle_atom_site_label_2
_geom_angle_atom_site_label_3
_geom_angle
_geom_angle_site_symmetry_1
_geom_angle_site_symmetry_3
C2 C1 C2 117.20(16) . 2_655
C2 C1 B1 121.40(8) . .
C2 C1 B1 121.40(8) 2_655 .
C6 C2 C1 120.95(11) . .
C6 C2 C3 110.69(10) . .
C1 C2 C3 128.35(12) . .
C2 C3 C8 113.36(10) . .
C2 C3 C10 108.98(10) . .
C8 C3 C10 109.54(13) . .
C2 C3 C4 102.16(10) . .
C8 C3 C4 111.95(10) . .
C10 C3 C4 110.65(11) . .
C5 C4 C3 108.44(9) . .
C5 C4 H4A 110.0 . .
C3 C4 H4A 110.0 . .
C5 C4 H4B 110.0 . .
C3 C4 H4B 110.0 . .
H4A C4 H4B 108.4 . .
C6 C5 C12 111.94(11) . .
C6 C5 C4 101.70(10) . .
C12 C5 C4 112.99(10) . .
C6 C5 C14 108.06(10) . .
C12 C5 C14 108.86(13) . .
C4 C5 C14 113.08(12) . .
C7 C6 C2 121.14(12) . .
C7 C6 C5 126.19(13) . .
C2 C6 C5 112.62(10) . .
C6 C7 C6 118.61(18) . 2_655
C6 C7 H7 120.7 . .
C6 C7 H7 120.7 2_655 .
C9 C8 C3 116.22(14) . .
C9 C8 H8A 108.2 . .
C3 C8 H8A 108.2 . .
C9 C8 H8B 108.2 . .
C3 C8 H8B 108.2 . .
H8A C8 H8B 107.4 . .
C8 C9 H9A 109.5 . .
C8 C9 H9B 109.5 . .
H9A C9 H9B 109.5 . .
C8 C9 H9C 109.5 . .
H9A C9 H9C 109.5 . .
H9B C9 H9C 109.5 . .
C11 C10 C3 115.99(15) . .
C11 C10 H10A 108.3 . .
C3 C10 H10A 108.3 . .
C11 C10 H10B 108.3 . .
C3 C10 H10B 108.3 . .
H10A C10 H10B 107.4 . .
C10 C11 H11A 109.5 . .
C10 C11 H11B 109.5 . .
H11A C11 H11B 109.5 . .
C10 C11 H11C 109.5 . .
H11A C11 H11C 109.5 . .
H11B C11 H11C 109.5 . .
C13 C12 C5 116.05(14) . .
C13 C12 H12A 108.3 . .
C5 C12 H12A 108.3 . .
C13 C12 H12B 108.3 . .
C5 C12 H12B 108.3 . .
H12A C12 H12B 107.4 . .
C12 C13 H13A 109.5 . .
C12 C13 H13B 109.5 . .
H13A C13 H13B 109.5 . .
C12 C13 H13C 109.5 . .
H13A C13 H13C 109.5 . .
H13B C13 H13C 109.5 . .
C15 C14 C5 116.36(12) . .
C15 C14 H14A 108.2 . .
C5 C14 H14A 108.2 . .
C15 C14 H14B 108.2 . .
C5 C14 H14B 108.2 . .
H14A C14 H14B 107.4 . .
C14 C15 H15A 109.5 . .
C14 C15 H15B 109.5 . .
H15A C15 H15B 109.5 . .
C14 C15 H15C 109.5 . .
H15A C15 H15C 109.5 . .
H15B C15 H15C 109.5 . .
F1 B1 F1 114.78(18) 2_655 .
F1 B1 C1 122.61(9) 2_655 .
F1 B1 C1 122.61(9) . .

loop_
_geom_bond_atom_site_label_1
_geom_bond_atom_site_label_2
_geom_bond_distance
_geom_bond_site_symmetry_2
F1 B1 1.3146(15) .
C1 C2 1.4121(15) .
C1 C2 1.4121(15) 2_655
C1 B1 1.576(3) .
C2 C6 1.3899(19) .
C2 C3 1.5318(15) .
C3 C8 1.535(2) .
C3 C10 1.5466(17) .
C3 C4 1.5552(17) .
C4 C5 1.5464(17) .
C4 H4A 0.9900 .
C4 H4B 0.9900 .
C5 C6 1.5204(16) .
C5 C12 1.5432(19) .
C5 C14 1.550(2) .
C6 C7 1.3891(16) .
C7 C6 1.3891(16) 2_655
C7 H7 0.9500 .
C8 C9 1.519(3) .
C8 H8A 0.9900 .
C8 H8B 0.9900 .
C9 H9A 0.9800 .
C9 H9B 0.9800 .
C9 H9C 0.9800 .
C10 C11 1.528(2) .
C10 H10A 0.9900 .
C10 H10B 0.9900 .
C11 H11A 0.9800 .
C11 H11B 0.9800 .
C11 H11C 0.9800 .
C12 C13 1.519(3) .
C12 H12A 0.9900 .
C12 H12B 0.9900 .
C13 H13A 0.9800 .
C13 H13B 0.9800 .
C13 H13C 0.9800 .
C14 C15 1.530(2) .
C14 H14A 0.9900 .
C14 H14B 0.9900 .
C15 H15A 0.9800 .
C15 H15B 0.9800 .
C15 H15C 0.9800 .
B1 F1 1.3146(15) 2_655

loop_
_geom_torsion_atom_site_label_1
_geom_torsion_atom_site_label_2
_geom_torsion_atom_site_label_3
_geom_torsion_atom_site_label_4
_geom_torsion
_geom_torsion_site_symmetry_1
_geom_torsion_site_symmetry_4
C2 C1 C2 C6 0.10(8) 2_655 .
B1 C1 C2 C6 -179.89(8) . .
C2 C1 C2 C3 -178.66(12) 2_655 .
B1 C1 C2 C3 1.34(12) . .
C6 C2 C3 C8 132.41(12) . .
C1 C2 C3 C8 -48.72(15) . .
C6 C2 C3 C10 -105.32(13) . .
C1 C2 C3 C10 73.55(15) . .
C6 C2 C3 C4 11.78(13) . .
C1 C2 C3 C4 -169.35(9) . .
C2 C3 C4 C5 -20.00(12) . .
C8 C3 C4 C5 -141.61(11) . .
C10 C3 C4 C5 95.90(13) . .
C3 C4 C5 C6 20.39(13) . .
C3 C4 C5 C12 140.54(11) . .
C3 C4 C5 C14 -95.23(12) . .
C1 C2 C6 C7 -0.21(16) . .
C3 C2 C6 C7 178.75(9) . .
C1 C2 C6 C5 -177.99(9) . .
C3 C2 C6 C5 0.98(14) . .
C12 C5 C6 C7 48.15(17) . .
C4 C5 C6 C7 169.04(10) . .
C14 C5 C6 C7 -71.71(16) . .
C12 C5 C6 C2 -134.22(13) . .
C4 C5 C6 C2 -13.32(14) . .
C14 C5 C6 C2 105.92(13) . .
C2 C6 C7 C6 0.11(8) . 2_655
C5 C6 C7 C6 177.56(14) . 2_655
C2 C3 C8 C9 -47.62(16) . .
C10 C3 C8 C9 -169.58(12) . .
C4 C3 C8 C9 67.31(14) . .
C2 C3 C10 C11 -179.46(15) . .
C8 C3 C10 C11 -54.92(18) . .
C4 C3 C10 C11 68.96(19) . .
C6 C5 C12 C13 52.77(16) . .
C4 C5 C12 C13 -61.33(15) . .
C14 C5 C12 C13 172.16(12) . .
C6 C5 C14 C15 -172.77(15) . .
C12 C5 C14 C15 65.45(19) . .
C4 C5 C14 C15 -61.00(19) . .
C2 C1 B1 F1 103.81(7) . 2_655
C2 C1 B1 F1 -76.19(7) 2_655 2_655
C2 C1 B1 F1 -76.19(7) . .
C2 C1 B1 F1 103.81(7) 2_655 .
